data_7057302
loop_
_publ_author_name
'Doroshenko, Iaroslav'
'Babiak, Michal'
'Buchholz, Axel'
'G\"orls, Helmar'
'Plass, Winfried'
'Pinkas, Jiri'

_publ_section_title
;
 New molecular heptanuclear cobalt phosphonates: synthesis, structures and
 magnetic properties
;
_journal_issue 12
_journal_name_full 'New Journal of Chemistry'
_journal_page_first 9568
_journal_paper_doi 10.1039/C8NJ00902C
_journal_volume 42
_journal_year 2018
_chemical_formula_moiety 'C60 H70 Co7 N6 O24 P6, 12(H2 O)'
_chemical_formula_sum 'C60 H94 Co7 N6 O36 P6'
_chemical_formula_weight 2073.74
_space_group_crystal_system monoclinic
_space_group_IT_number 14
_space_group_name_Hall '-P 2yn'
_space_group_name_H-M_alt 'P 1 21/n 1'
_symmetry_space_group_name_Hall '-P 2yn'
_symmetry_space_group_name_H-M 'P 1 21/n 1'
_atom_sites_solution_hydrogens mixed
_audit_creation_method SHELXL-2016/6
_audit_update_record
;
2017-06-13 deposited with the CCDC.
2018-04-19 downloaded from the CCDC.
;
_cell_angle_alpha 90
_cell_angle_beta 90.303(1)
_cell_angle_gamma 90
_cell_formula_units_Z 2
_cell_length_a 12.4872(3)
_cell_length_b 12.6637(2)
_cell_length_c 26.2810(6)
_cell_measurement_reflns_used 29359
_cell_measurement_temperature 133(2)
_cell_measurement_theta_max 27.467
_cell_measurement_theta_min 2.234
_cell_volume 4155.87(15)
_computing_cell_refinement DENZO
_computing_data_collection COLLECT
_computing_data_reduction DENZO
_computing_molecular_graphics SHELXTL/PC
_computing_publication_material 'SHELXL-2016/6 (Sheldrick, 2016)'
_computing_structure_refinement 'SHELXL-2016/6 (Sheldrick, 2016)'
_computing_structure_solution 'SHELXS-97 (Sheldrick, 2008)'
_diffrn_ambient_temperature 133(2)
_diffrn_measured_fraction_theta_full 0.998
_diffrn_measured_fraction_theta_max 0.995
_diffrn_measurement_device_type KappaCCD
_diffrn_measurement_method 'phi- + omega-scan'
_diffrn_radiation_type MoK\a
_diffrn_radiation_wavelength 0.71073
_diffrn_reflns_av_R_equivalents 0.0463
_diffrn_reflns_av_unetI/netI 0.0385
_diffrn_reflns_Laue_measured_fraction_full 0.998
_diffrn_reflns_Laue_measured_fraction_max 0.995
_diffrn_reflns_limit_h_max 16
_diffrn_reflns_limit_h_min -16
_diffrn_reflns_limit_k_max 15
_diffrn_reflns_limit_k_min -16
_diffrn_reflns_limit_l_max 34
_diffrn_reflns_limit_l_min -34
_diffrn_reflns_number 29359
_diffrn_reflns_point_group_measured_fraction_full 0.998
_diffrn_reflns_point_group_measured_fraction_max 0.995
_diffrn_reflns_theta_full 25.242
_diffrn_reflns_theta_max 27.467
_diffrn_reflns_theta_min 2.234
_diffrn_source micro-source
_exptl_absorpt_coefficient_mu 1.567
_exptl_absorpt_correction_T_max 0.7456
_exptl_absorpt_correction_T_min 0.6875
_exptl_absorpt_correction_type multi-scan
_exptl_absorpt_process_details 'SADABS, Bruker-AXS, 2002'
_exptl_crystal_colour pink
_exptl_crystal_density_diffrn 1.657
_exptl_crystal_density_method 'not measured'
_exptl_crystal_description prism
_exptl_crystal_F_000 2126
_exptl_crystal_size_max 0.120
_exptl_crystal_size_mid 0.100
_exptl_crystal_size_min 0.090
_refine_diff_density_max 0.788
_refine_diff_density_min -0.430
_refine_diff_density_rms 0.093
_refine_ls_extinction_method none
_refine_ls_goodness_of_fit_ref 1.117
_refine_ls_hydrogen_treatment mixed
_refine_ls_matrix_type full
_refine_ls_number_parameters 563
_refine_ls_number_reflns 9460
_refine_ls_number_restraints 0
_refine_ls_restrained_S_all 1.117
_refine_ls_R_factor_all 0.0559
_refine_ls_R_factor_gt 0.0425
_refine_ls_shift/su_max 0.001
_refine_ls_shift/su_mean 0.000
_refine_ls_structure_factor_coef Fsqd
_refine_ls_weighting_details 'w=1/[\s^2^(Fo^2^)+(0.0152P)^2^+10.4020P] where P=(Fo^2^+2Fc^2^)/3'
_refine_ls_weighting_scheme calc
_refine_ls_wR_factor_gt 0.0820
_refine_ls_wR_factor_ref 0.0869
_reflns_Friedel_coverage 0.000
_reflns_number_gt 8053
_reflns_number_total 9460
_reflns_threshold_expression 'I > 2\s(I)'
_cod_data_source_file c8nj00902c2.cif
_cod_data_source_block FO5789
_cod_depositor_comments 'Adding full bibliography for 7057302--7057305.cif.'
_cod_database_code 7057302
_shelx_shelxl_version_number 2016/6
_shelx_space_group_comment
;
The symmetry employed for this shelxl refinement is uniquely defined
by the following loop, which should always be used as a source of
symmetry information in preference to the above space-group names.
They are only intended as comments.
;
_shelx_estimated_absorpt_t_min 0.834
_shelx_estimated_absorpt_t_max 0.872

loop_
_space_group_symop_operation_xyz
'x, y, z'
'-x+1/2, y+1/2, -z+1/2'
'-x, -y, -z'
'x-1/2, -y-1/2, z-1/2'

loop_
_atom_site_label
_atom_site_type_symbol
_atom_site_fract_x
_atom_site_fract_y
_atom_site_fract_z
_atom_site_U_iso_or_equiv
_atom_site_adp_type
_atom_site_occupancy
_atom_site_site_symmetry_order
_atom_site_calc_flag
_atom_site_refinement_flags_posn
_atom_site_refinement_flags_adp
_atom_site_refinement_flags_occupancy
_atom_site_disorder_assembly
_atom_site_disorder_group
Co1 Co 0.500000 0.500000 0.500000 0.01218(11) Uani 1 2 d S . P . .
Co2 Co 0.60515(3) 0.75135(3) 0.52285(2) 0.01510(9) Uani 1 1 d . . . . .
Co3 Co 0.72895(3) 0.53147(3) 0.40751(2) 0.01473(9) Uani 1 1 d . . . . .
Co4 Co 0.37671(3) 0.51427(3) 0.37773(2) 0.01585(9) Uani 1 1 d . . . . .
P1_1 P 0.53378(6) 0.68920(6) 0.41659(3) 0.01377(15) Uani 1 1 d . . . . .
O1_1 O 0.67019(18) 0.87693(18) 0.56766(9) 0.0208(5) Uani 1 1 d . . . . .
O2_1 O 0.52906(16) 0.65007(15) 0.47188(7) 0.0138(4) Uani 1 1 d . . . . .
O3_1 O 0.43931(17) 0.65603(17) 0.38374(7) 0.0181(4) Uani 1 1 d . . . . .
O4_1 O 0.64120(16) 0.66185(17) 0.39248(7) 0.0179(4) Uani 1 1 d . . . . .
N1_1 N 0.60797(19) 0.85840(19) 0.46462(9) 0.0158(5) Uani 1 1 d . . . . .
C1_1 C 0.7520(3) 0.9385(3) 0.55041(12) 0.0248(7) Uani 1 1 d . . . . .
C2_1 C 0.8273(3) 0.9801(3) 0.58394(14) 0.0329(8) Uani 1 1 d . . . . .
H2_1 H 0.827031 0.959018 0.618631 0.040 Uiso 1 1 calc R U . . .
C3_1 C 0.9028(3) 1.0522(3) 0.56706(15) 0.0377(9) Uani 1 1 d . . . . .
H3_1 H 0.953515 1.079964 0.590564 0.045 Uiso 1 1 calc R U . . .
C4_1 C 0.9060(3) 1.0846(3) 0.51676(15) 0.0354(9) Uani 1 1 d . . . . .
H4_1 H 0.956018 1.136229 0.505770 0.042 Uiso 1 1 calc R U . . .
C5_1 C 0.8332(3) 1.0389(3) 0.48269(14) 0.0301(8) Uani 1 1 d . . . . .
H5_1 H 0.836627 1.057374 0.447702 0.036 Uiso 1 1 calc R U . . .
C6_1 C 0.7547(3) 0.9662(3) 0.49870(13) 0.0245(7) Uani 1 1 d . . . . .
C7_1 C 0.6770(3) 0.9319(3) 0.45983(12) 0.0237(7) Uani 1 1 d . . . . .
H7_1 H 0.678404 0.967962 0.428136 0.028 Uiso 1 1 calc R U . . .
C8_1 C 0.5273(2) 0.8340(2) 0.42421(11) 0.0160(6) Uani 1 1 d . . . . .
C9_1 C 0.4183(3) 0.8628(3) 0.44674(12) 0.0235(7) Uani 1 1 d . . . . .
H9A_1 H 0.415749 0.938938 0.453403 0.035 Uiso 1 1 calc R U . . .
H9B_1 H 0.407953 0.824210 0.478643 0.035 Uiso 1 1 calc R U . . .
H9C_1 H 0.361440 0.843828 0.422578 0.035 Uiso 1 1 calc R U . . .
C10_1 C 0.5443(3) 0.8917(3) 0.37391(12) 0.0242(7) Uani 1 1 d . . . . .
H10A_1 H 0.533601 0.967631 0.378925 0.036 Uiso 1 1 calc R U . . .
H10B_1 H 0.492845 0.865575 0.348578 0.036 Uiso 1 1 calc R U . . .
H10C_1 H 0.617309 0.878858 0.361921 0.036 Uiso 1 1 calc R U . . .
P1_2 P 0.44908(6) 0.64398(6) 0.60010(3) 0.01479(15) Uani 1 1 d . . . . .
O1_2 O 0.14385(17) 0.39842(17) 0.62299(8) 0.0203(5) Uani 1 1 d . . . . .
O2_2 O 0.41519(16) 0.55399(16) 0.56470(7) 0.0150(4) Uani 1 1 d . . . . .
O3_2 O 0.49297(17) 0.74149(17) 0.57383(8) 0.0190(4) Uani 1 1 d . . . . .
O4_2 O 0.52777(17) 0.60523(17) 0.64120(8) 0.0201(5) Uani 1 1 d . . . . .
N1_2 N 0.2621(2) 0.5906(2) 0.64264(9) 0.0184(5) Uani 1 1 d . . . . .
C1_2 C 0.1010(2) 0.4180(3) 0.66717(11) 0.0191(6) Uani 1 1 d . . . . .
C2_2 C 0.0245(2) 0.3470(3) 0.68691(12) 0.0221(7) Uani 1 1 d . . . . .
H2_2 H 0.007465 0.284933 0.668248 0.027 Uiso 1 1 calc R U . . .
C3_2 C -0.0261(3) 0.3655(3) 0.73277(12) 0.0241(7) Uani 1 1 d . . . . .
H3_2 H -0.078025 0.316727 0.744640 0.029 Uiso 1 1 calc R U . . .
C4_2 C -0.0022(3) 0.4544(3) 0.76178(11) 0.0242(7) Uani 1 1 d . . . . .
H4_2 H -0.037627 0.466937 0.793111 0.029 Uiso 1 1 calc R U . . .
C5_2 C 0.0740(3) 0.5241(3) 0.74405(12) 0.0240(7) Uani 1 1 d . . . . .
H5_2 H 0.091094 0.584601 0.763825 0.029 Uiso 1 1 calc R U . . .
C6_2 C 0.1274(2) 0.5080(2) 0.69728(11) 0.0184(6) Uani 1 1 d . . . . .
C7_2 C 0.2022(2) 0.5897(3) 0.68231(11) 0.0202(6) Uani 1 1 d . . . . .
H7_2 H 0.207672 0.649110 0.704241 0.024 Uiso 1 1 calc R U . . .
C8_2 C 0.3244(2) 0.6876(2) 0.63029(11) 0.0195(6) Uani 1 1 d . . . . .
C9_2 C 0.2584(3) 0.7467(3) 0.58962(14) 0.0315(8) Uani 1 1 d . . . . .
H9A_2 H 0.190273 0.769649 0.604279 0.047 Uiso 1 1 calc R U . . .
H9B_2 H 0.244472 0.699599 0.560763 0.047 Uiso 1 1 calc R U . . .
H9C_2 H 0.298582 0.808560 0.577940 0.047 Uiso 1 1 calc R U . . .
C10_2 C 0.3496(3) 0.7598(3) 0.67518(13) 0.0313(8) Uani 1 1 d . . . . .
H10A_2 H 0.283476 0.793329 0.686979 0.047 Uiso 1 1 calc R U . . .
H10B_2 H 0.400425 0.814389 0.664528 0.047 Uiso 1 1 calc R U . . .
H10C_2 H 0.381119 0.718224 0.702907 0.047 Uiso 1 1 calc R U . . .
P1_3 P 0.74761(6) 0.55892(6) 0.52785(3) 0.01449(15) Uani 1 1 d . . . . .
O1_3 O 0.6421(2) 0.46017(19) 0.70378(8) 0.0222(5) Uani 1 1 d . . . . .
O2_3 O 0.63856(15) 0.51296(16) 0.54432(7) 0.0151(4) Uani 1 1 d . . . . .
O3_3 O 0.74508(16) 0.67959(16) 0.53106(8) 0.0187(4) Uani 1 1 d . . . . .
O4_3 O 0.78731(16) 0.51922(17) 0.47729(7) 0.0183(4) Uani 1 1 d . . . . .
N1_3 N 0.7840(2) 0.5237(2) 0.62577(9) 0.0170(5) Uani 1 1 d . . . . .
C1_3 C 0.6882(3) 0.5385(3) 0.73186(11) 0.0211(6) Uani 1 1 d . . . . .
C2_3 C 0.6471(3) 0.5679(3) 0.77925(12) 0.0269(7) Uani 1 1 d . . . . .
H2_3 H 0.584408 0.534695 0.791866 0.032 Uiso 1 1 calc R U . . .
C3_3 C 0.6976(3) 0.6451(3) 0.80770(12) 0.0292(8) Uani 1 1 d . . . . .
H3_3 H 0.668888 0.664287 0.839811 0.035 Uiso 1 1 calc R U . . .
C4_3 C 0.7888(3) 0.6952(3) 0.79050(13) 0.0287(8) Uani 1 1 d . . . . .
H4_3 H 0.822755 0.748268 0.810377 0.034 Uiso 1 1 calc R U . . .
C5_3 C 0.8297(3) 0.6662(3) 0.74369(12) 0.0243(7) Uani 1 1 d . . . . .
H5_3 H 0.893050 0.699440 0.731787 0.029 Uiso 1 1 calc R U . . .
C6_3 C 0.7800(3) 0.5889(3) 0.71330(11) 0.0211(6) Uani 1 1 d . . . . .
C7_3 C 0.8297(3) 0.5677(3) 0.66379(12) 0.0222(7) Uani 1 1 d . . . . .
H7_3 H 0.902222 0.588525 0.659737 0.027 Uiso 1 1 calc R U . . .
C8_3 C 0.8415(2) 0.5102(2) 0.57661(11) 0.0181(6) Uani 1 1 d . . . . .
C9_3 C 0.9480(2) 0.5689(3) 0.57250(12) 0.0241(7) Uani 1 1 d . . . . .
H9A_3 H 0.998890 0.540063 0.597400 0.036 Uiso 1 1 calc R U . . .
H9B_3 H 0.936675 0.644103 0.579330 0.036 Uiso 1 1 calc R U . . .
H9C_3 H 0.976791 0.560060 0.538142 0.036 Uiso 1 1 calc R U . . .
C10_3 C 0.8571(3) 0.3903(3) 0.56904(12) 0.0223(7) Uani 1 1 d . . . . .
H10A_3 H 0.902554 0.362378 0.596388 0.033 Uiso 1 1 calc R U . . .
H10B_3 H 0.891253 0.377421 0.536138 0.033 Uiso 1 1 calc R U . . .
H10C_3 H 0.787230 0.355048 0.569773 0.033 Uiso 1 1 calc R U . . .
O1W O 0.8421(3) 0.8841(3) 0.36647(13) 0.0663(10) Uani 1 1 d . . . . .
H1W1 H 0.854615 0.833377 0.396466 0.100 Uiso 1 1 d R U . . .
H2W1 H 0.804545 0.852837 0.339466 0.100 Uiso 1 1 d R U . . .
O2W O 0.5628(3) 0.5771(4) 0.15262(16) 0.0547(16) Uani 0.738(8) 1 d . . P A 1
O2WA O 0.6621(17) 0.5091(18) 0.1908(8) 0.123(9) Uiso 0.262(8) 1 d . . P A 2
O3W O 0.5167(2) 0.6378(2) 0.25035(11) 0.0460(7) Uani 1 1 d . . . . .
H1W3 H 0.544181 0.615356 0.218823 0.069 Uiso 1 1 d R U . . .
H2W3 H 0.552981 0.602056 0.276923 0.069 Uiso 1 1 d R U . . .
O4W O 0.7014(2) 0.7278(3) 0.29857(11) 0.0434(8) Uani 1 1 d . . . . .
H2W4 H 0.685(4) 0.705(4) 0.3272(19) 0.054(14) Uiso 1 1 d . . . . .
H1W4 H 0.767(5) 0.699(5) 0.289(2) 0.10(2) Uiso 1 1 d . . . . .
O5W O 0.8903(2) 0.7581(2) 0.44884(13) 0.0405(7) Uani 1 1 d . . . . .
H2W5 H 0.860(4) 0.747(4) 0.476(2) 0.067(18) Uiso 1 1 d . . . . .
H1W5 H 0.878(5) 0.693(6) 0.429(3) 0.12(2) Uiso 1 1 d . . . . .
O6W O 0.6587(2) 0.7931(2) 0.65883(9) 0.0292(6) Uani 1 1 d . . . . .
H2W6 H 0.612(4) 0.737(4) 0.6549(17) 0.055(14) Uiso 1 1 d . . . . .
H1W6 H 0.705(4) 0.781(4) 0.678(2) 0.066(17) Uiso 1 1 d . . . . .
H1B1 H 0.674(3) 0.862(3) 0.5965(14) 0.025(10) Uiso 1 1 d . . . . .
H1OA H 0.593(3) 0.434(3) 0.7154(15) 0.032(12) Uiso 1 1 d . . . . .

loop_
_atom_site_aniso_label
_atom_site_aniso_U_11
_atom_site_aniso_U_22
_atom_site_aniso_U_33
_atom_site_aniso_U_23
_atom_site_aniso_U_13
_atom_site_aniso_U_12
Co1 0.0141(3) 0.0128(3) 0.0097(2) 0.0001(2) 0.00007(19) 0.0004(2)
Co2 0.01591(19) 0.0168(2) 0.01260(18) 0.00174(15) 0.00074(14) 0.00078(16)
Co3 0.01660(19) 0.0164(2) 0.01120(18) -0.00071(15) 0.00166(14) 0.00073(16)
Co4 0.0172(2) 0.0172(2) 0.01320(18) -0.00024(15) -0.00051(15) -0.00129(16)
P1_1 0.0167(4) 0.0133(4) 0.0113(3) 0.0010(3) -0.0004(3) 0.0000(3)
O1_1 0.0253(12) 0.0191(12) 0.0180(11) -0.0003(9) -0.0002(9) -0.0029(9)
O2_1 0.0173(10) 0.0121(10) 0.0121(9) -0.0008(7) -0.0005(7) -0.0003(8)
O3_1 0.0219(11) 0.0190(11) 0.0134(10) 0.0011(8) -0.0041(8) -0.0005(9)
O4_1 0.0200(11) 0.0181(11) 0.0157(10) 0.0017(8) 0.0049(8) 0.0011(9)
N1_1 0.0187(12) 0.0117(12) 0.0169(12) -0.0004(9) -0.0006(10) 0.0019(10)
C1_1 0.0257(17) 0.0222(17) 0.0266(16) -0.0033(13) 0.0028(13) 0.0022(14)
C2_1 0.0288(18) 0.040(2) 0.0299(18) -0.0064(16) -0.0053(15) -0.0034(16)
C3_1 0.0266(19) 0.049(2) 0.038(2) -0.0130(18) -0.0054(15) -0.0034(17)
C4_1 0.0221(18) 0.041(2) 0.043(2) -0.0027(17) 0.0033(15) -0.0017(16)
C5_1 0.0265(18) 0.0270(19) 0.0367(19) -0.0017(15) 0.0038(15) -0.0003(14)
C6_1 0.0245(17) 0.0204(17) 0.0286(17) -0.0034(13) 0.0010(13) 0.0033(13)
C7_1 0.0287(17) 0.0217(17) 0.0206(15) 0.0018(13) -0.0006(13) 0.0034(14)
C8_1 0.0187(14) 0.0154(15) 0.0139(13) 0.0036(11) -0.0019(11) 0.0019(11)
C9_1 0.0231(16) 0.0203(16) 0.0271(16) -0.0003(13) -0.0012(13) 0.0048(13)
C10_1 0.0335(18) 0.0205(16) 0.0184(15) 0.0069(12) -0.0068(13) -0.0036(14)
P1_2 0.0166(4) 0.0154(4) 0.0124(3) -0.0016(3) 0.0016(3) 0.0000(3)
O1_2 0.0212(11) 0.0236(12) 0.0161(10) -0.0044(9) 0.0041(8) -0.0028(9)
O2_2 0.0162(10) 0.0156(10) 0.0134(9) -0.0018(8) 0.0024(8) -0.0002(8)
O3_2 0.0231(11) 0.0166(11) 0.0173(10) -0.0022(8) 0.0045(8) -0.0016(9)
O4_2 0.0225(11) 0.0236(12) 0.0142(10) -0.0027(8) -0.0018(8) 0.0035(9)
N1_2 0.0202(13) 0.0186(13) 0.0166(12) -0.0022(10) 0.0026(10) -0.0005(10)
C1_2 0.0196(15) 0.0239(17) 0.0138(13) 0.0025(12) -0.0015(11) 0.0036(12)
C2_2 0.0216(16) 0.0252(17) 0.0196(15) 0.0015(13) 0.0010(12) -0.0017(13)
C3_2 0.0220(16) 0.0301(18) 0.0202(15) 0.0046(13) 0.0024(12) -0.0043(14)
C4_2 0.0266(17) 0.0322(19) 0.0137(14) 0.0003(13) 0.0041(12) 0.0013(14)
C5_2 0.0238(16) 0.0306(18) 0.0177(15) -0.0015(13) 0.0011(12) -0.0020(14)
C6_2 0.0192(15) 0.0215(16) 0.0146(13) 0.0031(12) 0.0003(11) 0.0023(12)
C7_2 0.0221(15) 0.0224(16) 0.0160(14) -0.0042(12) 0.0021(12) 0.0015(13)
C8_2 0.0210(15) 0.0185(15) 0.0193(15) -0.0043(12) 0.0074(12) -0.0028(12)
C9_2 0.0269(18) 0.0265(18) 0.041(2) 0.0117(16) 0.0087(15) 0.0080(15)
C10_2 0.0341(19) 0.0265(18) 0.0333(19) -0.0153(15) 0.0166(15) -0.0103(15)
P1_3 0.0143(4) 0.0167(4) 0.0124(3) 0.0001(3) -0.0003(3) 0.0010(3)
O1_3 0.0270(13) 0.0248(12) 0.0149(10) 0.0010(9) -0.0019(9) -0.0065(10)
O2_3 0.0142(10) 0.0189(11) 0.0123(9) 0.0019(8) -0.0018(7) -0.0005(8)
O3_3 0.0169(10) 0.0156(11) 0.0235(11) 0.0001(8) -0.0029(8) 0.0011(8)
O4_3 0.0178(10) 0.0241(12) 0.0130(9) -0.0008(8) 0.0014(8) 0.0010(9)
N1_3 0.0168(12) 0.0210(13) 0.0131(11) 0.0000(10) -0.0028(9) 0.0019(10)
C1_3 0.0258(16) 0.0208(16) 0.0167(14) -0.0005(12) -0.0049(12) 0.0051(13)
C2_3 0.0342(19) 0.0285(19) 0.0180(15) 0.0011(13) 0.0024(13) 0.0002(15)
C3_3 0.040(2) 0.0300(19) 0.0179(15) -0.0026(14) 0.0000(14) 0.0067(16)
C4_3 0.039(2) 0.0246(18) 0.0228(16) -0.0043(13) -0.0084(14) 0.0020(15)
C5_3 0.0216(16) 0.0248(18) 0.0263(16) -0.0013(13) -0.0051(13) 0.0009(13)
C6_3 0.0222(15) 0.0240(17) 0.0172(14) -0.0018(12) -0.0063(12) 0.0040(13)
C7_3 0.0194(15) 0.0253(17) 0.0219(15) 0.0013(13) -0.0024(12) 0.0001(13)
C8_3 0.0176(14) 0.0240(16) 0.0125(13) -0.0001(12) -0.0002(11) 0.0038(12)
C9_3 0.0174(15) 0.036(2) 0.0193(15) 0.0002(13) 0.0000(12) 0.0018(14)
C10_3 0.0249(16) 0.0239(17) 0.0181(15) -0.0003(12) -0.0019(12) 0.0071(13)
O1W 0.057(2) 0.081(3) 0.061(2) -0.0097(19) -0.0045(17) 0.0020(19)
O2W 0.055(3) 0.065(3) 0.044(3) -0.015(2) 0.018(2) -0.015(2)
O3W 0.0470(17) 0.056(2) 0.0349(15) 0.0024(14) 0.0072(13) -0.0111(15)
O4W 0.0425(17) 0.061(2) 0.0263(14) 0.0203(14) 0.0131(12) 0.0205(15)
O5W 0.0381(16) 0.0342(16) 0.0494(18) -0.0108(14) 0.0099(13) -0.0154(13)
O6W 0.0311(14) 0.0328(15) 0.0234(12) -0.0011(11) -0.0054(11) -0.0013(12)

loop_
_atom_type_symbol
_atom_type_description
_atom_type_scat_dispersion_real
_atom_type_scat_dispersion_imag
_atom_type_scat_source
C C 0.0033 0.0016 'International Tables Vol C Tables 4.2.6.8 and 6.1.1.4'
H H 0.0000 0.0000 'International Tables Vol C Tables 4.2.6.8 and 6.1.1.4'
N N 0.0061 0.0033 'International Tables Vol C Tables 4.2.6.8 and 6.1.1.4'
O O 0.0106 0.0060 'International Tables Vol C Tables 4.2.6.8 and 6.1.1.4'
P P 0.1023 0.0942 'International Tables Vol C Tables 4.2.6.8 and 6.1.1.4'
Co Co 0.3494 0.9721 'International Tables Vol C Tables 4.2.6.8 and 6.1.1.4'

loop_
_geom_angle_atom_site_label_1
_geom_angle_atom_site_label_2
_geom_angle_atom_site_label_3
_geom_angle
_geom_angle_site_symmetry_1
_geom_angle_site_symmetry_3
O2_1 Co1 O2_1 180.00(10) . 3_666
O2_1 Co1 O2_3 91.11(8) . 3_666
O2_1 Co1 O2_3 88.89(8) 3_666 3_666
O2_1 Co1 O2_3 88.89(8) . .
O2_1 Co1 O2_3 91.11(8) 3_666 .
O2_3 Co1 O2_3 180.0 3_666 .
O2_1 Co1 O2_2 85.45(8) . 3_666
O2_1 Co1 O2_2 94.55(8) 3_666 3_666
O2_3 Co1 O2_2 86.75(8) 3_666 3_666
O2_3 Co1 O2_2 93.25(8) . 3_666
O2_1 Co1 O2_2 94.55(8) . .
O2_1 Co1 O2_2 85.45(8) 3_666 .
O2_3 Co1 O2_2 93.25(8) 3_666 .
O2_3 Co1 O2_2 86.75(8) . .
O2_2 Co1 O2_2 180.0 3_666 .
O3_2 Co2 O3_3 122.21(9) . .
O3_2 Co2 N1_1 124.94(9) . .
O3_3 Co2 N1_1 111.54(9) . .
O3_2 Co2 O2_1 94.34(8) . .
O3_3 Co2 O2_1 100.78(8) . .
N1_1 Co2 O2_1 86.36(9) . .
O3_2 Co2 O1_1 86.63(9) . .
O3_3 Co2 O1_1 87.07(9) . .
N1_1 Co2 O1_1 84.90(9) . .
O2_1 Co2 O1_1 169.95(8) . .
O4_3 Co3 O1_2 96.75(9) . 3_666
O4_3 Co3 O4_1 116.29(9) . .
O1_2 Co3 O4_1 89.42(9) 3_666 .
O4_3 Co3 N1_2 121.34(10) . 3_666
O1_2 Co3 N1_2 91.81(9) 3_666 3_666
O4_1 Co3 N1_2 121.74(10) . 3_666
O4_3 Co3 O2_2 87.26(8) . 3_666
O1_2 Co3 O2_2 175.12(8) 3_666 3_666
O4_1 Co3 O2_2 91.31(8) . 3_666
N1_2 Co3 O2_2 83.70(9) 3_666 3_666
O3_1 Co4 O4_2 118.42(9) . 3_666
O3_1 Co4 N1_3 127.07(10) . 3_666
O4_2 Co4 N1_3 113.26(10) 3_666 3_666
O3_1 Co4 O2_3 96.34(8) . 3_666
O4_2 Co4 O2_3 100.22(8) 3_666 3_666
N1_3 Co4 O2_3 84.92(9) 3_666 3_666
O3_1 Co4 O1_3 89.08(9) . 3_666
O4_2 Co4 O1_3 85.92(9) 3_666 3_666
N1_3 Co4 O1_3 83.76(9) 3_666 3_666
O2_3 Co4 O1_3 168.54(9) 3_666 3_666
O3_1 P1_1 O4_1 112.53(12) . .
O3_1 P1_1 O2_1 114.53(12) . .
O4_1 P1_1 O2_1 110.95(11) . .
O3_1 P1_1 C8_1 107.58(13) . .
O4_1 P1_1 C8_1 108.05(13) . .
O2_1 P1_1 C8_1 102.46(12) . .
C1_1 O1_1 Co2 121.7(2) . .
C1_1 O1_1 H1B1 114(3) . .
Co2 O1_1 H1B1 112(3) . .
P1_1 O2_1 Co1 129.85(12) . .
P1_1 O2_1 Co2 112.97(11) . .
Co1 O2_1 Co2 114.59(9) . .
P1_1 O3_1 Co4 127.35(13) . .
P1_1 O4_1 Co3 125.55(12) . .
C7_1 N1_1 C8_1 122.3(3) . .
C7_1 N1_1 Co2 124.9(2) . .
C8_1 N1_1 Co2 112.40(18) . .
O1_1 C1_1 C2_1 120.7(3) . .
O1_1 C1_1 C6_1 119.1(3) . .
C2_1 C1_1 C6_1 120.0(3) . .
C3_1 C2_1 C1_1 120.4(3) . .
C3_1 C2_1 H2_1 119.8 . .
C1_1 C2_1 H2_1 119.8 . .
C4_1 C3_1 C2_1 121.6(3) . .
C4_1 C3_1 H3_1 119.2 . .
C2_1 C3_1 H3_1 119.2 . .
C3_1 C4_1 C5_1 117.8(4) . .
C3_1 C4_1 H4_1 121.1 . .
C5_1 C4_1 H4_1 121.1 . .
C4_1 C5_1 C6_1 122.0(3) . .
C4_1 C5_1 H5_1 119.0 . .
C6_1 C5_1 H5_1 119.0 . .
C1_1 C6_1 C5_1 118.2(3) . .
C1_1 C6_1 C7_1 125.4(3) . .
C5_1 C6_1 C7_1 116.2(3) . .
N1_1 C7_1 C6_1 126.2(3) . .
N1_1 C7_1 H7_1 116.9 . .
C6_1 C7_1 H7_1 116.9 . .
N1_1 C8_1 C10_1 114.9(2) . .
N1_1 C8_1 C9_1 105.9(2) . .
C10_1 C8_1 C9_1 110.4(3) . .
N1_1 C8_1 P1_1 104.63(18) . .
C10_1 C8_1 P1_1 112.0(2) . .
C9_1 C8_1 P1_1 108.6(2) . .
C8_1 C9_1 H9A_1 109.5 . .
C8_1 C9_1 H9B_1 109.5 . .
H9A_1 C9_1 H9B_1 109.5 . .
C8_1 C9_1 H9C_1 109.5 . .
H9A_1 C9_1 H9C_1 109.5 . .
H9B_1 C9_1 H9C_1 109.5 . .
C8_1 C10_1 H10A_1 109.5 . .
C8_1 C10_1 H10B_1 109.5 . .
H10A_1 C10_1 H10B_1 109.5 . .
C8_1 C10_1 H10C_1 109.5 . .
H10A_1 C10_1 H10C_1 109.5 . .
H10B_1 C10_1 H10C_1 109.5 . .
O3_2 P1_2 O2_2 115.39(11) . .
O3_2 P1_2 O4_2 110.38(13) . .
O2_2 P1_2 O4_2 111.31(12) . .
O3_2 P1_2 C8_2 105.11(13) . .
O2_2 P1_2 C8_2 104.74(13) . .
O4_2 P1_2 C8_2 109.45(13) . .
C1_2 O1_2 Co3 127.2(2) . 3_666
P1_2 O2_2 Co1 126.16(12) . .
P1_2 O2_2 Co3 112.59(10) . 3_666
Co1 O2_2 Co3 120.94(9) . 3_666
P1_2 O3_2 Co2 128.87(13) . .
P1_2 O4_2 Co4 116.66(12) . 3_666
C7_2 N1_2 C8_2 119.3(3) . .
C7_2 N1_2 Co3 123.5(2) . 3_666
C8_2 N1_2 Co3 117.06(18) . 3_666
O1_2 C1_2 C2_2 119.1(3) . .
O1_2 C1_2 C6_2 123.5(3) . .
C2_2 C1_2 C6_2 117.4(3) . .
C3_2 C2_2 C1_2 121.6(3) . .
C3_2 C2_2 H2_2 119.2 . .
C1_2 C2_2 H2_2 119.2 . .
C2_2 C3_2 C4_2 121.2(3) . .
C2_2 C3_2 H3_2 119.4 . .
C4_2 C3_2 H3_2 119.4 . .
C5_2 C4_2 C3_2 118.6(3) . .
C5_2 C4_2 H4_2 120.7 . .
C3_2 C4_2 H4_2 120.7 . .
C4_2 C5_2 C6_2 122.0(3) . .
C4_2 C5_2 H5_2 119.0 . .
C6_2 C5_2 H5_2 119.0 . .
C5_2 C6_2 C1_2 119.2(3) . .
C5_2 C6_2 C7_2 116.1(3) . .
C1_2 C6_2 C7_2 124.6(3) . .
N1_2 C7_2 C6_2 127.2(3) . .
N1_2 C7_2 H7_2 116.4 . .
C6_2 C7_2 H7_2 116.4 . .
N1_2 C8_2 C10_2 115.6(3) . .
N1_2 C8_2 C9_2 105.9(3) . .
C10_2 C8_2 C9_2 110.7(3) . .
N1_2 C8_2 P1_2 106.9(2) . .
C10_2 C8_2 P1_2 110.0(2) . .
C9_2 C8_2 P1_2 107.3(2) . .
C8_2 C9_2 H9A_2 109.5 . .
C8_2 C9_2 H9B_2 109.5 . .
H9A_2 C9_2 H9B_2 109.5 . .
C8_2 C9_2 H9C_2 109.5 . .
H9A_2 C9_2 H9C_2 109.5 . .
H9B_2 C9_2 H9C_2 109.5 . .
C8_2 C10_2 H10A_2 109.5 . .
C8_2 C10_2 H10B_2 109.5 . .
H10A_2 C10_2 H10B_2 109.5 . .
C8_2 C10_2 H10C_2 109.5 . .
H10A_2 C10_2 H10C_2 109.5 . .
H10B_2 C10_2 H10C_2 109.5 . .
O4_3 P1_3 O3_3 112.87(12) . .
O4_3 P1_3 O2_3 114.58(12) . .
O3_3 P1_3 O2_3 110.01(12) . .
O4_3 P1_3 C8_3 106.91(13) . .
O3_3 P1_3 C8_3 108.04(13) . .
O2_3 P1_3 C8_3 103.78(12) . .
C1_3 O1_3 Co4 117.87(19) . 3_666
C1_3 O1_3 H1OA 116(3) . .
Co4 O1_3 H1OA 112(3) 3_666 .
P1_3 O2_3 Co1 127.06(11) . .
P1_3 O2_3 Co4 114.99(11) . 3_666
Co1 O2_3 Co4 117.06(9) . 3_666
P1_3 O3_3 Co2 118.06(12) . .
P1_3 O4_3 Co3 132.12(13) . .
C7_3 N1_3 C8_3 120.8(3) . .
C7_3 N1_3 Co4 124.6(2) . 3_666
C8_3 N1_3 Co4 114.03(18) . 3_666
O1_3 C1_3 C2_3 121.3(3) . .
O1_3 C1_3 C6_3 119.1(3) . .
C2_3 C1_3 C6_3 119.5(3) . .
C3_3 C2_3 C1_3 120.1(3) . .
C3_3 C2_3 H2_3 119.9 . .
C1_3 C2_3 H2_3 119.9 . .
C2_3 C3_3 C4_3 121.5(3) . .
C2_3 C3_3 H3_3 119.3 . .
C4_3 C3_3 H3_3 119.3 . .
C3_3 C4_3 C5_3 118.6(3) . .
C3_3 C4_3 H4_3 120.7 . .
C5_3 C4_3 H4_3 120.7 . .
C4_3 C5_3 C6_3 121.7(3) . .
C4_3 C5_3 H5_3 119.2 . .
C6_3 C5_3 H5_3 119.2 . .
C1_3 C6_3 C5_3 118.6(3) . .
C1_3 C6_3 C7_3 125.1(3) . .
C5_3 C6_3 C7_3 116.3(3) . .
N1_3 C7_3 C6_3 125.7(3) . .
N1_3 C7_3 H7_3 117.2 . .
C6_3 C7_3 H7_3 117.2 . .
N1_3 C8_3 C9_3 115.4(2) . .
N1_3 C8_3 C10_3 106.6(2) . .
C9_3 C8_3 C10_3 111.1(3) . .
N1_3 C8_3 P1_3 104.87(19) . .
C9_3 C8_3 P1_3 109.9(2) . .
C10_3 C8_3 P1_3 108.7(2) . .
C8_3 C9_3 H9A_3 109.5 . .
C8_3 C9_3 H9B_3 109.5 . .
H9A_3 C9_3 H9B_3 109.5 . .
C8_3 C9_3 H9C_3 109.5 . .
H9A_3 C9_3 H9C_3 109.5 . .
H9B_3 C9_3 H9C_3 109.5 . .
C8_3 C10_3 H10A_3 109.5 . .
C8_3 C10_3 H10B_3 109.5 . .
H10A_3 C10_3 H10B_3 109.5 . .
C8_3 C10_3 H10C_3 109.5 . .
H10A_3 C10_3 H10C_3 109.5 . .
H10B_3 C10_3 H10C_3 109.5 . .
H1W1 O1W H2W1 113.0 . .
H1W3 O3W H2W3 109.3 . .
H2W4 O4W H1W4 109(5) . .
H2W5 O5W H1W5 104(5) . .
H2W6 O6W H1W6 113(5) . .

loop_
_geom_bond_atom_site_label_1
_geom_bond_atom_site_label_2
_geom_bond_distance
_geom_bond_site_symmetry_2
Co1 O2_1 2.072(2) .
Co1 O2_1 2.0718(19) 3_666
Co1 O2_3 2.0871(19) 3_666
Co1 O2_3 2.0871(19) .
Co1 O2_2 2.1211(19) 3_666
Co1 O2_2 2.1212(19) .
Co2 O3_2 1.948(2) .
Co2 O3_3 1.980(2) .
Co2 N1_1 2.045(2) .
Co2 O2_1 2.0804(19) .
Co2 O1_1 2.137(2) .
Co3 O4_3 1.976(2) .
Co3 O1_2 1.992(2) 3_666
Co3 O4_1 2.019(2) .
Co3 N1_2 2.035(3) 3_666
Co3 O2_2 2.227(2) 3_666
Co4 O3_1 1.964(2) .
Co4 O4_2 1.992(2) 3_666
Co4 N1_3 2.065(3) 3_666
Co4 O2_3 2.0874(19) 3_666
Co4 O1_3 2.178(2) 3_666
P1_1 O3_1 1.517(2) .
P1_1 O4_1 1.526(2) .
P1_1 O2_1 1.537(2) .
P1_1 C8_1 1.847(3) .
O1_1 C1_1 1.364(4) .
O1_1 H1B1 0.78(4) .
N1_1 C7_1 1.276(4) .
N1_1 C8_1 1.492(4) .
C1_1 C2_1 1.389(5) .
C1_1 C6_1 1.404(5) .
C2_1 C3_1 1.387(5) .
C2_1 H2_1 0.9500 .
C3_1 C4_1 1.385(5) .
C3_1 H3_1 0.9500 .
C4_1 C5_1 1.398(5) .
C4_1 H4_1 0.9500 .
C5_1 C6_1 1.410(5) .
C5_1 H5_1 0.9500 .
C6_1 C7_1 1.471(4) .
C7_1 H7_1 0.9500 .
C8_1 C10_1 1.526(4) .
C8_1 C9_1 1.531(4) .
C9_1 H9A_1 0.9800 .
C9_1 H9B_1 0.9800 .
C9_1 H9C_1 0.9800 .
C10_1 H10A_1 0.9800 .
C10_1 H10B_1 0.9800 .
C10_1 H10C_1 0.9800 .
P1_2 O3_2 1.518(2) .
P1_2 O2_2 1.529(2) .
P1_2 O4_2 1.537(2) .
P1_2 C8_2 1.837(3) .
O1_2 C1_2 1.305(3) .
N1_2 C7_2 1.286(4) .
N1_2 C8_2 1.490(4) .
C1_2 C2_2 1.412(4) .
C1_2 C6_2 1.425(4) .
C2_2 C3_2 1.384(4) .
C2_2 H2_2 0.9500 .
C3_2 C4_2 1.391(5) .
C3_2 H3_2 0.9500 .
C4_2 C5_2 1.380(5) .
C4_2 H4_2 0.9500 .
C5_2 C6_2 1.416(4) .
C5_2 H5_2 0.9500 .
C6_2 C7_2 1.450(4) .
C7_2 H7_2 0.9500 .
C8_2 C10_2 1.524(4) .
C8_2 C9_2 1.540(5) .
C9_2 H9A_2 0.9800 .
C9_2 H9B_2 0.9800 .
C9_2 H9C_2 0.9800 .
C10_2 H10A_2 0.9800 .
C10_2 H10B_2 0.9800 .
C10_2 H10C_2 0.9800 .
P1_3 O4_3 1.507(2) .
P1_3 O3_3 1.531(2) .
P1_3 O2_3 1.545(2) .
P1_3 C8_3 1.839(3) .
O1_3 C1_3 1.362(4) .
O1_3 H1OA 0.76(4) .
N1_3 C7_3 1.276(4) .
N1_3 C8_3 1.492(4) .
C1_3 C2_3 1.400(4) .
C1_3 C6_3 1.401(5) .
C2_3 C3_3 1.381(5) .
C2_3 H2_3 0.9500 .
C3_3 C4_3 1.382(5) .
C3_3 H3_3 0.9500 .
C4_3 C5_3 1.384(5) .
C4_3 H4_3 0.9500 .
C5_3 C6_3 1.407(4) .
C5_3 H5_3 0.9500 .
C6_3 C7_3 1.469(4) .
C7_3 H7_3 0.9500 .
C8_3 C9_3 1.528(4) .
C8_3 C10_3 1.543(4) .
C9_3 H9A_3 0.9800 .
C9_3 H9B_3 0.9800 .
C9_3 H9C_3 0.9800 .
C10_3 H10A_3 0.9800 .
C10_3 H10B_3 0.9800 .
C10_3 H10C_3 0.9800 .
O1W H1W1 1.0280 .
O1W H2W1 0.9366 .
O3W H1W3 0.9423 .
O3W H2W3 0.9456 .
O4W H2W4 0.83(5) .
O4W H1W4 0.92(6) .
O5W H2W5 0.82(5) .
O5W H1W5 0.99(7) .
O6W H2W6 0.92(5) .
O6W H1W6 0.78(5) .

loop_
_geom_hbond_atom_site_label_D
_geom_hbond_atom_site_label_H
_geom_hbond_atom_site_label_A
_geom_hbond_distance_DH
_geom_hbond_distance_HA
_geom_hbond_distance_DA
_geom_hbond_angle_DHA
_geom_hbond_site_symmetry_A
C9_1 H9A_1 O1_1 0.98 2.62 3.496(4) 148.2 3_676
C9_3 H9A_3 O1_2 0.98 2.63 3.516(4) 150.0 1_655
O1W H1W1 O5W 1.03 1.73 2.753(5) 172.4 .
O1W H2W1 O4W 0.94 2.30 3.187(5) 157.0 .
O3W H2W3 O4W 0.95 2.51 2.863(4) 102.4 .
O4W H2W4 O4_1 0.83(5) 1.88(5) 2.716(3) 176(5) .
O5W H2W5 O3_3 0.82(5) 2.21(5) 2.998(4) 160(5) .
O6W H2W6 O3_2 0.92(5) 2.59(5) 3.106(3) 116(3) .
O6W H2W6 O4_2 0.92(5) 2.01(5) 2.922(4) 172(4) .
O1_1 H1B1 O6W 0.78(4) 1.87(4) 2.625(3) 163(4) .
